data_7221890
loop_
_publ_author_name
'Harvey, Benjamin Grant'
'Chafin, Andrew'
'Garrison, Michael'
'Cambrea, Lee'
'Groshens, Thomas J.'

_publ_section_title
;
 Synthesis, Characterization, and Cure Chemistry of High Performance
 Phosphate Cyanate Ester Resins
;
_journal_name_full 'RSC Adv.'
_journal_paper_doi 10.1039/C5RA16197E
_journal_year 2015
_chemical_formula_moiety 'C21 H12 N3 O7 P'
_chemical_formula_sum 'C21 H12 N3 O7 P'
_chemical_formula_weight 449.31
_chemical_name_common PhosCy3
_chemical_name_systematic 'tris(4-cyanatophenyl) phosphate '
_space_group_crystal_system trigonal
_space_group_IT_number 159
_space_group_name_Hall 'P 3 -2c'
_space_group_name_H-M_alt 'P 3 1 c'
_symmetry_space_group_name_Hall 'P 3 -2c'
_symmetry_space_group_name_H-M 'P 3 1 c'
_atom_sites_solution_hydrogens difmap
_audit_update_record
;
2015-06-11 deposited with the CCDC.
2015-08-25 downloaded from the CCDC.
;
_cell_angle_alpha 90
_cell_angle_beta 90
_cell_angle_gamma 120
_cell_formula_units_Z 2
_cell_length_a 12.5995(9)
_cell_length_b 12.5995(9)
_cell_length_c 7.5587(5)
_cell_measurement_reflns_used 6378
_cell_measurement_temperature 296.(2)
_cell_measurement_theta_max 27.1518
_cell_measurement_theta_min 2.6947
_cell_volume 1039.16(13)
_computing_cell_refinement 'SAINT V8.32B (Bruker AXS Inc., 2013)'
_computing_data_collection 'Bruker Instrument Service v2012.12.0.3'
_computing_data_reduction 'SAINT V8.32B (Bruker AXS Inc., 2013)'
_computing_structure_refinement 'SHELXL-2013 (Sheldrick, 2013)'
_diffrn_ambient_temperature 296.(2)
_diffrn_detector_area_resol_mean 8.3333
_diffrn_measured_fraction_theta_full 1.001
_diffrn_measured_fraction_theta_max 1.001
_diffrn_measurement_device_type 'Bruker SMART APEX II'
_diffrn_measurement_method 'profile data from omega scans'
_diffrn_radiation_type 'Mo k\a'
_diffrn_radiation_wavelength 0.71073
_diffrn_reflns_av_R_equivalents 0.0233
_diffrn_reflns_limit_h_max 15
_diffrn_reflns_limit_h_min -15
_diffrn_reflns_limit_k_max 15
_diffrn_reflns_limit_k_min -15
_diffrn_reflns_limit_l_max 9
_diffrn_reflns_limit_l_min -9
_diffrn_reflns_number 12418
_diffrn_reflns_theta_full 26.37
_diffrn_reflns_theta_max 26.37
_diffrn_reflns_theta_min 1.87
_exptl_absorpt_coefficient_mu 0.182
_exptl_absorpt_correction_T_max 0.97
_exptl_absorpt_correction_T_min 0.90
_exptl_absorpt_correction_type multi-scan
_exptl_absorpt_process_details 'SADABS V2012/1 (Bruker AXS Inc.)'
_exptl_crystal_colour colorless
_exptl_crystal_density_diffrn 1.436
_exptl_crystal_density_method 'not measured'
_exptl_crystal_description Needle
_exptl_crystal_F_000 460
_exptl_crystal_size_max 0.425
_exptl_crystal_size_mid 0.225
_exptl_crystal_size_min 0.192
_refine_diff_density_max 0.147
_refine_diff_density_min -0.108
_refine_ls_abs_structure_details
;
Flack x determined using 662 quotients [(I+)-(I-)]/[(I+)+(I-)]
(Parsons and Flack (2004), Acta Cryst. A60, s61).
;
_refine_ls_abs_structure_Flack 0.02(3)
_refine_ls_extinction_method none
_refine_ls_goodness_of_fit_ref 1.010
_refine_ls_hydrogen_treatment refall
_refine_ls_matrix_type full
_refine_ls_number_parameters 113
_refine_ls_number_reflns 1431
_refine_ls_number_restraints 1
_refine_ls_restrained_S_all 1.010
_refine_ls_R_factor_all 0.0270
_refine_ls_R_factor_gt 0.0255
_refine_ls_shift/su_max 0.000
_refine_ls_shift/su_mean 0.000
_refine_ls_structure_factor_coef Fsqd
_refine_ls_weighting_details 'w=1/[\s^2^(Fo^2^)+(0.0236P)^2^+0.2150P] where P=(Fo^2^+2Fc^2^)/3'
_refine_ls_weighting_scheme calc
_refine_ls_wR_factor_gt 0.0580
_refine_ls_wR_factor_ref 0.0591
_reflns_number_gt 1378
_reflns_number_total 1431
_reflns_threshold_expression 'I > 2\s(I)'
_cod_data_source_file c5ra16197e2.cif
_cod_data_source_block I
_cod_original_cell_volume 1039.16(16)
_cod_database_code 7221890

loop_
_space_group_symop_operation_xyz
'x, y, z'
'-y, x-y, z'
'-x+y, -x, z'
'y, x, z+1/2'
'x-y, -y, z+1/2'
'-x, -x+y, z+1/2'

loop_
_atom_site_type_symbol
_atom_site_label
_atom_site_fract_x
_atom_site_fract_y
_atom_site_fract_z
_atom_site_U_iso_or_equiv
_atom_site_adp_type
_atom_site_calc_flag
_atom_site_refinement_flags_adp
_atom_site_refinement_flags_occupancy
_atom_site_refinement_flags_posn
_atom_site_occupancy
P P1 0.3333 0.6667 0.99518(14) 0.0413(2) Uani d T P S 1
O O2 0.39714(15) 0.60188(15) 1.0887(2) 0.0512(4) Uani d . . . 1
O O1 0.3333 0.6667 0.8032(4) 0.0495(7) Uani d T P S 1
C C1 0.5084(2) 0.6112(2) 1.0348(3) 0.0416(5) Uani d . . . 1
O O3 0.8264(2) 0.6105(2) 0.9122(4) 0.0787(6) Uani d . . . 1
C C3 0.6256(3) 0.5121(3) 1.0217(4) 0.0551(6) Uani d . . . 1
C C5 0.7118(2) 0.7198(2) 0.9217(4) 0.0502(6) Uani d . . . 1
C C4 0.7192(2) 0.6167(3) 0.9521(3) 0.0511(6) Uani d . . . 1
C C2 0.5174(2) 0.5083(2) 1.0640(3) 0.0504(6) Uani d . . . 1
C C6 0.6034(2) 0.7171(2) 0.9651(3) 0.0477(6) Uani d . . . 1
N N1 0.9990(3) 0.7710(4) 0.7602(6) 0.1043(12) Uani d . . . 1
C C7 0.9167(3) 0.6999(4) 0.8321(5) 0.0743(9) Uani d . . . 1
H H4 0.593(2) 0.789(3) 0.949(3) 0.048(7) Uiso d . . . 1
H H3 0.781(3) 0.792(3) 0.876(4) 0.060(8) Uiso d . . . 1
H H2 0.631(3) 0.446(3) 1.039(4) 0.070(9) Uiso d . . . 1
H H1 0.451(3) 0.438(3) 1.118(4) 0.052(7) Uiso d . . . 1

loop_
_atom_site_aniso_label
_atom_site_aniso_U_11
_atom_site_aniso_U_22
_atom_site_aniso_U_33
_atom_site_aniso_U_12
_atom_site_aniso_U_13
_atom_site_aniso_U_23
P1 0.0375(3) 0.0375(3) 0.0488(5) 0.01876(14) 0 0
O2 0.0466(9) 0.0493(9) 0.0603(10) 0.0258(8) 0.0062(7) 0.0103(8)
O1 0.0483(10) 0.0483(10) 0.0518(16) 0.0242(5) 0 0
C1 0.0409(11) 0.0416(11) 0.0452(12) 0.0227(10) -0.0048(9) -0.0020(9)
O3 0.0600(13) 0.0872(15) 0.1086(17) 0.0516(12) 0.0019(11) 0.0003(13)
C3 0.0647(17) 0.0488(14) 0.0653(16) 0.0386(13) -0.0080(13) -0.0009(12)
C5 0.0422(12) 0.0454(13) 0.0599(14) 0.0194(11) -0.0014(11) -0.0003(11)
C4 0.0476(13) 0.0605(16) 0.0548(14) 0.0341(13) -0.0109(10) -0.0100(11)
C2 0.0574(15) 0.0385(12) 0.0548(13) 0.0235(12) -0.0033(12) 0.0029(11)
C6 0.0479(14) 0.0391(12) 0.0599(15) 0.0246(11) -0.0024(11) 0.0017(10)
N1 0.0568(17) 0.133(3) 0.114(2) 0.040(2) 0.0054(17) -0.014(2)
C7 0.0500(16) 0.098(3) 0.082(2) 0.0425(18) -0.0098(16) -0.0188(18)

loop_
_atom_type_symbol
_atom_type_description
_atom_type_scat_dispersion_real
_atom_type_scat_dispersion_imag
_atom_type_scat_source
C C 0.0033 0.0016 'International Tables Vol C Tables 4.2.6.8 and 6.1.1.4'
N N 0.0061 0.0033 'International Tables Vol C Tables 4.2.6.8 and 6.1.1.4'
O O 0.0106 0.0060 'International Tables Vol C Tables 4.2.6.8 and 6.1.1.4'
P P 0.1023 0.0942 'International Tables Vol C Tables 4.2.6.8 and 6.1.1.4'
H H 0.0000 0.0000 'International Tables Vol C Tables 4.2.6.8 and 6.1.1.4'

loop_
_geom_angle_atom_site_label_1
_geom_angle_atom_site_label_2
_geom_angle_atom_site_label_3
_geom_angle_site_symmetry_1
_geom_angle_site_symmetry_3
_geom_angle
O1 P1 O2 . 2_665 116.73(8)
O1 P1 O2 . 3_565 116.73(8)
O2 P1 O2 2_665 3_565 101.34(9)
O1 P1 O2 . . 116.73(8)
O2 P1 O2 2_665 . 101.34(9)
O2 P1 O2 3_565 . 101.34(9)
C1 O2 P1 . . 125.01(15)
C6 C1 C2 . . 122.3(2)
C6 C1 O2 . . 122.6(2)
C2 C1 O2 . . 115.1(2)
C7 O3 C4 . . 119.9(3)
C4 C3 C2 . . 119.1(2)
C4 C5 C6 . . 118.0(2)
C5 C4 C3 . . 123.2(2)
C5 C4 O3 . . 122.3(3)
C3 C4 O3 . . 114.5(2)
C3 C2 C1 . . 118.5(2)
C1 C6 C5 . . 118.9(2)
N1 C7 O3 . . 173.9(4)

loop_
_geom_bond_atom_site_label_1
_geom_bond_atom_site_label_2
_geom_bond_site_symmetry_2
_geom_bond_distance
P1 O1 . 1.451(3)
P1 O2 2_665 1.5710(17)
P1 O2 3_565 1.5710(17)
P1 O2 . 1.5710(17)
O2 C1 . 1.407(3)
C1 C6 . 1.376(3)
C1 C2 . 1.375(3)
O3 C7 . 1.284(5)
O3 C4 . 1.424(3)
C3 C4 . 1.361(4)
C3 C2 . 1.378(4)
C5 C4 . 1.367(4)
C5 C6 . 1.389(4)
N1 C7 . 1.116(5)
